data_7129257
loop_
_publ_author_name
'Bhatia, Shilpa'
'DeMuth, Joshua C.'
'Neidig, Michael L.'

_publ_section_title
;
 Intermediates and mechanism in iron-catalyzed C--H methylation with
 trimethylaluminum
;
_journal_name_full 'Chemical Communications'
_journal_paper_doi 10.1039/D1CC05607G
_journal_year 2021
_chemical_formula_moiety 'C54 H50 Fe P4'
_chemical_formula_sum 'C54 H50 Fe P4'
_chemical_formula_weight 878.67
_space_group_crystal_system monoclinic
_space_group_IT_number 15
_space_group_name_Hall '-C 2yc'
_space_group_name_H-M_alt 'C 1 2/c 1'
_atom_sites_solution_hydrogens mixed
_atom_sites_solution_primary dual
_atom_sites_solution_secondary difmap
_audit_creation_date 2021-08-23
_audit_creation_method
;
Olex2 1.3-ac4
(compiled 2020.11.27 svn.r5f609507 for Rigaku Oxford Diffraction, GUI svn.r6214)
;
_audit_update_record
;
2021-09-22 deposited with the CCDC.	2021-10-21 downloaded from the CCDC.
;
_cell_angle_alpha 90
_cell_angle_beta 96.6965(10)
_cell_angle_gamma 90
_cell_formula_units_Z 4
_cell_length_a 11.40452(13)
_cell_length_b 26.0935(3)
_cell_length_c 19.63981(19)
_cell_measurement_reflns_used 24188
_cell_measurement_temperature 100.00(10)
_cell_measurement_theta_max 79.7820
_cell_measurement_theta_min 3.3670
_cell_volume 5804.62(11)
_computing_cell_refinement 'CrysAlisPro 1.171.41.112a (Rigaku OD, 2021)'
_computing_data_collection 'CrysAlisPro 1.171.41.112a (Rigaku OD, 2021)'
_computing_data_reduction 'CrysAlisPro 1.171.41.112a (Rigaku OD, 2021)'
_computing_molecular_graphics 'Olex2 1.3-ac4 (Dolomanov et al., 2009)'
_computing_publication_material 'Olex2 1.3-ac4 (Dolomanov et al., 2009)'
_computing_structure_refinement 'SHELXL 2018/3 (Sheldrick, 2015b)'
_computing_structure_solution 'SHELXT 2018/2 (Sheldrick, 2015a)'
_diffrn_ambient_environment N~2~
_diffrn_ambient_temperature 100.00(10)
_diffrn_detector 'Hybrid Pixel Array Detector'
_diffrn_detector_area_resol_mean 10.0000
_diffrn_detector_type HyPix
_diffrn_measured_fraction_theta_full 0.998
_diffrn_measured_fraction_theta_max 0.979
_diffrn_measurement_details
;
List of Runs (angles in degrees, time in seconds):

  # Type    Start    End  Width  t~exp~   \w     \q     \k     \f   Frames
#--------------------------------------------------------------------------
  1  \w   -120.00 -42.00   0.50    0.71    --  -47.29-169.00 166.00  156
  2  \w    -87.00  -3.00   0.50    0.71    --  -47.29 115.00  40.00  168
  3  \w     64.00 120.00   0.50    0.71    --   47.29 169.00-176.00  112
  4  \w     24.00  90.00   0.50    0.71    --   47.29-115.00 -49.00  132
  5  \w   -163.00 -77.00   0.50    2.86    --  -91.75-115.00 -49.00  172
  6  \w   -123.00 -32.00   0.50    2.86    --  -91.75 169.00-176.00  182
  7  \w    -86.00 -19.00   0.50    2.86    --  -91.75 115.00  40.00  134
  8  \w     54.00 149.00   0.50    2.86    --  113.25-169.00 166.00  190
  9  \w     42.00 112.00   0.50    2.86    --  113.25-115.00 -49.00  140
 10  \w     98.00 178.00   0.50    2.86    --  113.25 115.00  40.00  160
 11  \w     64.00 157.00   0.50    2.86    --  113.25 169.00-176.00  186
 12  \w     -3.00  28.00   0.50    0.71    --  -47.29  19.00   0.00   62
 13  \w   -120.00 -70.00   0.50    0.71    --  -47.29-125.00   0.00  100
 14  \w     -3.00  28.00   0.50    0.71    --  -47.29  19.00 -30.00   62
 15  \w     -3.00  28.00   0.50    0.71    --  -47.29  19.00-120.00   62
 16  \w    -27.00  10.00   0.50    0.71    --   47.29 -19.00 -30.00   74
 17  \w    -27.00  10.00   0.50    0.71    --   47.29 -19.00  30.00   74
 18  \w    101.00 178.00   0.50    2.86    --  113.25  30.00  30.00  154
 19  \w     42.00  80.00   0.50    2.86    --  113.25 -61.00-150.00   76
 20  \w     97.00 178.00   0.50    2.86    --  113.25  61.00 -60.00  162
 21  \w     42.00  80.00   0.50    2.86    --  113.25 -61.00  30.00   76
 22  \w     42.00  80.00   0.50    2.86    --  113.25 -61.00-180.00   76
 23  \w     92.00 178.00   0.50    2.86    --  113.25 125.00 120.00  172
 24  \w     42.00  80.00   0.50    2.86    --  113.25 -61.00 -60.00   76
 25  \w     42.00 109.00   0.50    2.86    --  113.25 -94.00 -30.00  134
 26  \w    101.00 178.00   0.50    2.86    --  113.25  45.00  90.00  154
 27  \w     42.00  80.00   0.50    2.86    --  113.25 -61.00   0.00   76
 28  \w     42.00 117.00   0.50    2.86    --  113.25-125.00 150.00  150
 29  \w     42.00  80.00   0.50    2.86    --  113.25 -61.00 -30.00   76
 30  \w     42.00 109.00   0.50    2.86    --  113.25 -94.00   0.00  134
 31  \w     97.00 178.00   0.50    2.86    --  113.25  61.00 120.00  162
 32  \w     25.00 120.00   0.50    0.71    --   47.29  77.00 -30.00  190
 33  \w     32.00 120.00   0.50    0.71    --   47.29  57.00 -60.00  176
 34  \w     25.00 120.00   0.50    0.71    --   47.29  77.00-150.00  190
 35  \w     32.00 120.00   0.50    0.71    --   47.29  57.00-180.00  176
 36  \w     32.00 120.00   0.50    0.71    --   47.29  57.00  60.00  176
 37  \w     25.00 120.00   0.50    0.71    --   47.29  77.00  90.00  190
 38  \w    100.00 172.00   0.50    2.86    --  113.25  15.00-150.00  144
 39  \w     42.00  78.00   0.50    2.86    --  113.25 -61.00 150.00   72
;
_diffrn_measurement_device 'four-circle diffractometer'
_diffrn_measurement_device_type 'XtaLAB Synergy, Dualflex, HyPix'
_diffrn_measurement_method '\w scans'
_diffrn_orient_matrix_type 'CrysAlisPro convention (1999,Acta A55,543-557)'
_diffrn_orient_matrix_UB_11 -0.0044010000
_diffrn_orient_matrix_UB_12 0.0580014000
_diffrn_orient_matrix_UB_13 -0.0145997000
_diffrn_orient_matrix_UB_21 0.1063826000
_diffrn_orient_matrix_UB_22 -0.0052458000
_diffrn_orient_matrix_UB_23 -0.0412065000
_diffrn_orient_matrix_UB_31 -0.0846407000
_diffrn_orient_matrix_UB_32 -0.0095893000
_diffrn_orient_matrix_UB_33 -0.0657977000
_diffrn_radiation_monochromator mirror
_diffrn_radiation_probe x-ray
_diffrn_radiation_type 'Cu K\a'
_diffrn_radiation_wavelength 1.54184
_diffrn_reflns_av_R_equivalents 0.0761
_diffrn_reflns_av_unetI/netI 0.0368
_diffrn_reflns_Laue_measured_fraction_full 0.998
_diffrn_reflns_Laue_measured_fraction_max 0.979
_diffrn_reflns_limit_h_max 14
_diffrn_reflns_limit_h_min -14
_diffrn_reflns_limit_k_max 33
_diffrn_reflns_limit_k_min -32
_diffrn_reflns_limit_l_max 23
_diffrn_reflns_limit_l_min -25
_diffrn_reflns_number 48565
_diffrn_reflns_point_group_measured_fraction_full 0.998
_diffrn_reflns_point_group_measured_fraction_max 0.979
_diffrn_reflns_theta_full 74.504
_diffrn_reflns_theta_max 80.310
_diffrn_reflns_theta_min 3.388
_diffrn_source 'micro-focus sealed X-ray tube'
_diffrn_source_type 'PhotonJet (Cu) X-ray Source'
_exptl_absorpt_coefficient_mu 3.336
_exptl_absorpt_correction_T_max 1.00000
_exptl_absorpt_correction_T_min 0.49271
_exptl_absorpt_correction_type multi-scan
_exptl_absorpt_process_details
;
CrysAlisPro 1.171.41.112a (Rigaku Oxford Diffraction, 2021)
Empirical absorption correction using spherical harmonics,
implemented in SCALE3 ABSPACK scaling algorithm.
;
_exptl_crystal_colour red
_exptl_crystal_colour_primary red
_exptl_crystal_density_diffrn 1.005
_exptl_crystal_description block
_exptl_crystal_F_000 1840
_exptl_crystal_size_max 0.295
_exptl_crystal_size_mid 0.215
_exptl_crystal_size_min 0.104
_refine_diff_density_max 0.900
_refine_diff_density_min -0.449
_refine_diff_density_rms 0.062
_refine_ls_extinction_method none
_refine_ls_goodness_of_fit_ref 1.050
_refine_ls_hydrogen_treatment mixed
_refine_ls_matrix_type full
_refine_ls_number_parameters 279
_refine_ls_number_reflns 6239
_refine_ls_number_restraints 0
_refine_ls_restrained_S_all 1.050
_refine_ls_R_factor_all 0.0491
_refine_ls_R_factor_gt 0.0464
_refine_ls_shift/su_max 0.002
_refine_ls_shift/su_mean 0.000
_refine_ls_structure_factor_coef Fsqd
_refine_ls_weighting_details 'w=1/[\s^2^(Fo^2^)+(0.0709P)^2^+5.9919P] where P=(Fo^2^+2Fc^2^)/3'
_refine_ls_weighting_scheme calc
_refine_ls_wR_factor_gt 0.1243
_refine_ls_wR_factor_ref 0.1262
_reflns_Friedel_coverage 0.000
_reflns_number_gt 5773
_reflns_number_total 6239
_reflns_threshold_expression 'I > 2\s(I)'
_cod_data_source_file d1cc05607g2.cif
_cod_data_source_block neijd07
_cod_database_code 7129257
_shelx_shelxl_version_number 2018/3
_shelx_space_group_comment
;
The symmetry employed for this shelxl refinement is uniquely defined
by the following loop, which should always be used as a source of
symmetry information in preference to the above space-group names.
They are only intended as comments.
;
_reflns_odcompleteness_completeness 99.77
_reflns_odcompleteness_iscentric 1
_reflns_odcompleteness_theta 74.33
_olex2_refinement_description
;
1. Fixed Uiso
 At 1.2 times of:
  All C(H) groups
2.a Aromatic/amide H refined with riding coordinates:
 C1(H1), C2(H2), C4(H4), C5(H5), C6(H6), C7(H7), C8(H8), C10(H10), C11(H11),
 C12(H12), C13(H13), C14(H14), C16(H16), C17(H17), C18(H18), C19(H19), C20(H20),
  C22(H22), C23(H23), C24(H24), C25(H25), C26(H26)
;
_olex2_submission_original_sample_id neijd07
_olex2_submission_special_instructions 'No special instructions were received'
_oxdiff_exptl_absorpt_empirical_details
;
Empirical correction (ABSPACK) includes:
- Absorption correction using spherical harmonics
- Frame scaling
;
_oxdiff_exptl_absorpt_empirical_full_max 3.542
_oxdiff_exptl_absorpt_empirical_full_min 0.495

loop_
_space_group_symop_operation_xyz
'x, y, z'
'-x, y, -z+1/2'
'x+1/2, y+1/2, z'
'-x+1/2, y+1/2, -z+1/2'
'-x, -y, -z'
'x, -y, z-1/2'
'-x+1/2, -y+1/2, -z'
'x+1/2, -y+1/2, z-1/2'

loop_
_atom_site_label
_atom_site_type_symbol
_atom_site_fract_x
_atom_site_fract_y
_atom_site_fract_z
_atom_site_U_iso_or_equiv
_atom_site_adp_type
_atom_site_occupancy
_atom_site_site_symmetry_order
_atom_site_calc_flag
_atom_site_refinement_flags_posn
_atom_site_refinement_flags_adp
_atom_site_refinement_flags_occupancy
_atom_site_disorder_assembly
_atom_site_disorder_group
Fe1 Fe 0.500000 0.68714(2) 0.250000 0.01895(11) Uani 1 2 d S T P . .
P1 P 0.35014(4) 0.63364(2) 0.21948(2) 0.02459(12) Uani 1 1 d . . . . .
P2 P 0.42840(4) 0.69413(2) 0.34976(2) 0.02213(12) Uani 1 1 d . . . . .
C1 C 0.27141(17) 0.62358(8) 0.29498(10) 0.0302(4) Uani 1 1 d . . . . .
H1 H 0.208512 0.599594 0.293582 0.036 Uiso 1 1 calc R U . . .
C2 C 0.30377(17) 0.65025(8) 0.35107(10) 0.0284(4) Uani 1 1 d . . . . .
H2 H 0.263831 0.646782 0.390652 0.034 Uiso 1 1 calc R U . . .
C3 C 0.36069(19) 0.56669(8) 0.18988(11) 0.0341(4) Uani 1 1 d . . . . .
C4 C 0.4657(2) 0.54839(9) 0.16977(11) 0.0365(5) Uani 1 1 d . . . . .
H4 H 0.531959 0.570567 0.171012 0.044 Uiso 1 1 calc R U . . .
C5 C 0.4751(3) 0.49828(10) 0.14792(16) 0.0530(7) Uani 1 1 d . . . . .
H5 H 0.547715 0.486250 0.134659 0.064 Uiso 1 1 calc R U . . .
C6 C 0.3800(3) 0.46599(12) 0.1454(2) 0.0754(10) Uani 1 1 d . . . . .
H6 H 0.386729 0.431564 0.130563 0.090 Uiso 1 1 calc R U . . .
C7 C 0.2738(3) 0.48367(12) 0.1645(2) 0.0758(10) Uani 1 1 d . . . . .
H7 H 0.207525 0.461410 0.162296 0.091 Uiso 1 1 calc R U . . .
C8 C 0.2643(2) 0.53347(10) 0.18654(17) 0.0539(7) Uani 1 1 d . . . . .
H8 H 0.191422 0.545305 0.199630 0.065 Uiso 1 1 calc R U . . .
C9 C 0.21865(16) 0.65177(8) 0.15944(10) 0.0279(4) Uani 1 1 d . . . . .
C10 C 0.20971(17) 0.63738(9) 0.09048(10) 0.0320(4) Uani 1 1 d . . . . .
H10 H 0.271803 0.618511 0.073964 0.038 Uiso 1 1 calc R U . . .
C11 C 0.11038(18) 0.65052(9) 0.04586(11) 0.0358(5) Uani 1 1 d . . . . .
H11 H 0.105086 0.640509 -0.000906 0.043 Uiso 1 1 calc R U . . .
C12 C 0.01932(19) 0.67804(10) 0.06908(11) 0.0363(5) Uani 1 1 d . . . . .
H12 H -0.048240 0.686995 0.038426 0.044 Uiso 1 1 calc R U . . .
C13 C 0.02728(19) 0.69244(10) 0.13719(11) 0.0368(5) Uani 1 1 d . . . . .
H13 H -0.035095 0.711267 0.153460 0.044 Uiso 1 1 calc R U . . .
C14 C 0.12649(18) 0.67941(9) 0.18202(10) 0.0315(4) Uani 1 1 d . . . . .
H14 H 0.131228 0.689562 0.228716 0.038 Uiso 1 1 calc R U . . .
C15 C 0.36301(17) 0.75493(8) 0.37658(9) 0.0262(4) Uani 1 1 d . . . . .
C16 C 0.25759(18) 0.75514(10) 0.40669(10) 0.0338(5) Uani 1 1 d . . . . .
H16 H 0.216847 0.723803 0.411293 0.041 Uiso 1 1 calc R U . . .
C17 C 0.2115(2) 0.80025(11) 0.42996(12) 0.0418(6) Uani 1 1 d . . . . .
H17 H 0.139234 0.799576 0.449615 0.050 Uiso 1 1 calc R U . . .
C18 C 0.2694(2) 0.84554(10) 0.42471(11) 0.0437(6) Uani 1 1 d . . . . .
H18 H 0.238213 0.876291 0.441206 0.052 Uiso 1 1 calc R U . . .
C19 C 0.3747(2) 0.84655(9) 0.39506(12) 0.0404(5) Uani 1 1 d . . . . .
H19 H 0.415112 0.878072 0.391282 0.048 Uiso 1 1 calc R U . . .
C20 C 0.4206(2) 0.80169(8) 0.37104(11) 0.0319(4) Uani 1 1 d . . . . .
H20 H 0.492004 0.802805 0.350577 0.038 Uiso 1 1 calc R U . . .
C21 C 0.51122(17) 0.67791(8) 0.43371(9) 0.0262(4) Uani 1 1 d . . . . .
C22 C 0.58371(17) 0.71413(8) 0.47020(10) 0.0290(4) Uani 1 1 d . . . . .
H22 H 0.589790 0.747653 0.452076 0.035 Uiso 1 1 calc R U . . .
C23 C 0.64704(19) 0.70156(10) 0.53277(10) 0.0354(5) Uani 1 1 d . . . . .
H23 H 0.695193 0.726634 0.557457 0.043 Uiso 1 1 calc R U . . .
C24 C 0.6402(2) 0.65266(10) 0.55920(10) 0.0380(5) Uani 1 1 d . . . . .
H24 H 0.685241 0.643871 0.601332 0.046 Uiso 1 1 calc R U . . .
C25 C 0.5674(2) 0.61655(9) 0.52411(11) 0.0378(5) Uani 1 1 d . . . . .
H25 H 0.561558 0.583137 0.542629 0.045 Uiso 1 1 calc R U . . .
C26 C 0.50293(18) 0.62909(9) 0.46182(10) 0.0315(4) Uani 1 1 d . . . . .
H26 H 0.452785 0.604193 0.438187 0.038 Uiso 1 1 calc R U . . .
C27 C 0.62417(17) 0.74446(8) 0.28300(9) 0.0246(4) Uani 1 1 d . . . . .
H27A H 0.593(2) 0.7795(9) 0.2714(12) 0.029(6) Uiso 1 1 d . . . . .
H27B H 0.647(2) 0.7429(9) 0.3317(12) 0.027(6) Uiso 1 1 d . . . . .
H27C H 0.695(2) 0.7408(9) 0.2622(12) 0.031(6) Uiso 1 1 d . . . . .

loop_
_atom_site_aniso_label
_atom_site_aniso_U_11
_atom_site_aniso_U_22
_atom_site_aniso_U_33
_atom_site_aniso_U_23
_atom_site_aniso_U_13
_atom_site_aniso_U_12
Fe1 0.01610(19) 0.0238(2) 0.01723(19) 0.000 0.00304(14) 0.000
P1 0.0212(2) 0.0283(3) 0.0244(2) -0.00204(18) 0.00319(17) -0.00359(17)
P2 0.0193(2) 0.0284(2) 0.0191(2) 0.00148(16) 0.00386(17) 0.00098(17)
C1 0.0234(9) 0.0362(11) 0.0317(10) 0.0039(8) 0.0060(8) -0.0056(8)
C2 0.0225(9) 0.0383(11) 0.0254(9) 0.0067(8) 0.0067(7) -0.0014(8)
C3 0.0350(11) 0.0293(10) 0.0377(11) -0.0058(9) 0.0029(9) -0.0069(8)
C4 0.0395(11) 0.0324(11) 0.0380(11) -0.0078(9) 0.0063(9) -0.0036(9)
C5 0.0523(15) 0.0373(13) 0.0705(18) -0.0177(12) 0.0115(13) -0.0020(11)
C6 0.077(2) 0.0346(14) 0.116(3) -0.0300(17) 0.018(2) -0.0099(14)
C7 0.0629(19) 0.0463(17) 0.121(3) -0.0251(18) 0.0234(19) -0.0264(15)
C8 0.0415(13) 0.0401(14) 0.081(2) -0.0164(13) 0.0129(13) -0.0144(11)
C9 0.0205(8) 0.0384(11) 0.0247(9) -0.0014(8) 0.0024(7) -0.0052(8)
C10 0.0239(9) 0.0444(12) 0.0278(9) -0.0077(9) 0.0039(8) -0.0045(8)
C11 0.0286(10) 0.0530(14) 0.0260(9) -0.0074(9) 0.0035(8) -0.0062(9)
C12 0.0227(9) 0.0575(14) 0.0277(10) -0.0024(9) -0.0007(8) -0.0043(9)
C13 0.0240(10) 0.0568(15) 0.0299(10) -0.0031(9) 0.0044(8) 0.0018(9)
C14 0.0251(9) 0.0459(12) 0.0238(9) -0.0045(8) 0.0037(7) -0.0011(8)
C15 0.0249(9) 0.0353(10) 0.0180(8) 0.0006(7) 0.0012(7) 0.0068(8)
C16 0.0247(9) 0.0515(13) 0.0256(9) -0.0011(9) 0.0043(7) 0.0079(9)
C17 0.0341(11) 0.0605(16) 0.0312(11) -0.0032(10) 0.0051(9) 0.0195(11)
C18 0.0479(13) 0.0527(15) 0.0299(10) -0.0058(10) 0.0017(9) 0.0278(12)
C19 0.0494(13) 0.0363(12) 0.0351(11) -0.0008(9) 0.0033(10) 0.0118(10)
C20 0.0364(11) 0.0322(10) 0.0281(10) -0.0007(8) 0.0078(8) 0.0074(8)
C21 0.0230(9) 0.0359(10) 0.0204(8) 0.0044(7) 0.0054(7) 0.0066(7)
C22 0.0259(9) 0.0378(11) 0.0237(9) -0.0004(8) 0.0044(7) 0.0031(8)
C23 0.0301(10) 0.0520(13) 0.0243(9) -0.0034(9) 0.0037(8) 0.0054(9)
C24 0.0350(11) 0.0582(15) 0.0212(9) 0.0078(9) 0.0055(8) 0.0134(10)
C25 0.0408(12) 0.0442(13) 0.0301(10) 0.0130(9) 0.0112(9) 0.0095(10)
C26 0.0307(10) 0.0371(11) 0.0279(9) 0.0047(8) 0.0082(8) 0.0044(8)
C27 0.0216(8) 0.0298(10) 0.0225(9) -0.0019(7) 0.0030(7) -0.0026(7)

loop_
_atom_type_symbol
_atom_type_description
_atom_type_scat_dispersion_real
_atom_type_scat_dispersion_imag
_atom_type_scat_source
C C 0.0181 0.0091 'International Tables Vol C Tables 4.2.6.8 and 6.1.1.4'
H H 0.0000 0.0000 'International Tables Vol C Tables 4.2.6.8 and 6.1.1.4'
Fe Fe -1.1336 3.1974 'International Tables Vol C Tables 4.2.6.8 and 6.1.1.4'
P P 0.2955 0.4335 'International Tables Vol C Tables 4.2.6.8 and 6.1.1.4'

loop_
_exptl_crystal_face_index_h
_exptl_crystal_face_index_k
_exptl_crystal_face_index_l
_exptl_crystal_face_perp_dist
1 0 -13 0.0864
6 4 5 0.1504
-1 1 13 0.1261
-7 -4 -4 0.0880
1 -17 -1 0.0412
0 17 2 0.0800
-2 16 -1 0.0823
-4 4 -9 0.1040
0 12 -9 0.0946
5 11 -4 0.1125
7 3 -3 0.1284
-5 10 -4 0.0977
0 17 2 0.0715
-1 17 -2 0.0775
0 -17 -1 0.0288

loop_
_geom_angle_atom_site_label_1
_geom_angle_atom_site_label_2
_geom_angle_atom_site_label_3
_geom_angle
_geom_angle_site_symmetry_1
_geom_angle_site_symmetry_3
_geom_angle_publ_flag
P1 Fe1 P1 102.65(3) . 2_655 ?
P2 Fe1 P1 99.405(18) . 2_655 ?
P2 Fe1 P1 86.531(18) . . ?
P2 Fe1 P1 99.405(18) 2_655 . ?
P2 Fe1 P1 86.530(18) 2_655 2_655 ?
P2 Fe1 P2 170.56(3) . 2_655 ?
C27 Fe1 P1 172.25(6) . . ?
C27 Fe1 P1 84.00(6) . 2_655 ?
C27 Fe1 P1 84.00(6) 2_655 . ?
C27 Fe1 P1 172.26(6) 2_655 2_655 ?
C27 Fe1 P2 88.47(5) . . ?
C27 Fe1 P2 84.83(5) . 2_655 ?
C27 Fe1 P2 84.83(5) 2_655 . ?
C27 Fe1 P2 88.47(5) 2_655 2_655 ?
C27 Fe1 C27 89.66(11) 2_655 . ?
C1 P1 Fe1 107.63(7) . . ?
C1 P1 C3 100.04(10) . . ?
C1 P1 C9 96.56(9) . . ?
C3 P1 Fe1 126.79(7) . . ?
C3 P1 C9 96.79(10) . . ?
C9 P1 Fe1 123.16(7) . . ?
C2 P2 Fe1 109.16(7) . . ?
C2 P2 C15 101.11(9) . . ?
C2 P2 C21 99.27(9) . . ?
C15 P2 Fe1 121.54(6) . . ?
C21 P2 Fe1 124.49(6) . . ?
C21 P2 C15 97.05(8) . . ?
P1 C1 H1 120.6 . . ?
C2 C1 P1 118.86(15) . . ?
C2 C1 H1 120.6 . . ?
P2 C2 H2 121.3 . . ?
C1 C2 P2 117.46(15) . . ?
C1 C2 H2 121.3 . . ?
C4 C3 P1 120.27(16) . . ?
C4 C3 C8 118.3(2) . . ?
C8 C3 P1 121.46(19) . . ?
C3 C4 H4 119.5 . . ?
C5 C4 C3 120.9(2) . . ?
C5 C4 H4 119.5 . . ?
C4 C5 H5 119.9 . . ?
C6 C5 C4 120.2(3) . . ?
C6 C5 H5 119.9 . . ?
C5 C6 H6 120.1 . . ?
C5 C6 C7 119.9(3) . . ?
C7 C6 H6 120.1 . . ?
C6 C7 H7 120.0 . . ?
C8 C7 C6 120.1(3) . . ?
C8 C7 H7 120.0 . . ?
C3 C8 H8 119.7 . . ?
C7 C8 C3 120.7(3) . . ?
C7 C8 H8 119.7 . . ?
C10 C9 P1 120.60(15) . . ?
C14 C9 P1 120.95(15) . . ?
C14 C9 C10 118.45(18) . . ?
C9 C10 H10 119.8 . . ?
C11 C10 C9 120.39(19) . . ?
C11 C10 H10 119.8 . . ?
C10 C11 H11 119.7 . . ?
C12 C11 C10 120.51(19) . . ?
C12 C11 H11 119.7 . . ?
C11 C12 H12 120.2 . . ?
C13 C12 C11 119.5(2) . . ?
C13 C12 H12 120.2 . . ?
C12 C13 H13 119.9 . . ?
C12 C13 C14 120.2(2) . . ?
C14 C13 H13 119.9 . . ?
C9 C14 C13 120.93(19) . . ?
C9 C14 H14 119.5 . . ?
C13 C14 H14 119.5 . . ?
C16 C15 P2 121.10(17) . . ?
C20 C15 P2 121.14(15) . . ?
C20 C15 C16 117.66(19) . . ?
C15 C16 H16 119.4 . . ?
C17 C16 C15 121.3(2) . . ?
C17 C16 H16 119.4 . . ?
C16 C17 H17 119.9 . . ?
C18 C17 C16 120.3(2) . . ?
C18 C17 H17 119.9 . . ?
C17 C18 H18 120.1 . . ?
C17 C18 C19 119.8(2) . . ?
C19 C18 H18 120.1 . . ?
C18 C19 H19 119.9 . . ?
C20 C19 C18 120.2(2) . . ?
C20 C19 H19 119.9 . . ?
C15 C20 H20 119.6 . . ?
C19 C20 C15 120.8(2) . . ?
C19 C20 H20 119.6 . . ?
C22 C21 P2 120.81(15) . . ?
C26 C21 P2 120.65(16) . . ?
C26 C21 C22 118.54(18) . . ?
C21 C22 H22 119.7 . . ?
C23 C22 C21 120.6(2) . . ?
C23 C22 H22 119.7 . . ?
C22 C23 H23 119.9 . . ?
C24 C23 C22 120.2(2) . . ?
C24 C23 H23 119.9 . . ?
C23 C24 H24 120.1 . . ?
C23 C24 C25 119.9(2) . . ?
C25 C24 H24 120.1 . . ?
C24 C25 H25 119.9 . . ?
C24 C25 C26 120.1(2) . . ?
C26 C25 H25 119.9 . . ?
C21 C26 H26 119.7 . . ?
C25 C26 C21 120.6(2) . . ?
C25 C26 H26 119.7 . . ?
Fe1 C27 H27A 112.0(14) . . ?
Fe1 C27 H27B 111.8(14) . . ?
Fe1 C27 H27C 111.7(15) . . ?
H27A C27 H27B 108.2(19) . . ?
H27A C27 H27C 107(2) . . ?
H27B C27 H27C 106(2) . . ?

loop_
_geom_bond_atom_site_label_1
_geom_bond_atom_site_label_2
_geom_bond_distance
_geom_bond_site_symmetry_2
_geom_bond_publ_flag
Fe1 P1 2.2338(5) 2_655 ?
Fe1 P1 2.2338(5) . ?
Fe1 P2 2.2163(4) . ?
Fe1 P2 2.2163(4) 2_655 ?
Fe1 C27 2.1093(19) . ?
Fe1 C27 2.1092(19) 2_655 ?
P1 C1 1.840(2) . ?
P1 C3 1.849(2) . ?
P1 C9 1.858(2) . ?
P2 C2 1.828(2) . ?
P2 C15 1.855(2) . ?
P2 C21 1.8510(19) . ?
C1 H1 0.9500 . ?
C1 C2 1.319(3) . ?
C2 H2 0.9500 . ?
C3 C4 1.389(3) . ?
C3 C8 1.395(3) . ?
C4 H4 0.9500 . ?
C4 C5 1.384(3) . ?
C5 H5 0.9500 . ?
C5 C6 1.370(4) . ?
C6 H6 0.9500 . ?
C6 C7 1.388(5) . ?
C7 H7 0.9500 . ?
C7 C8 1.378(4) . ?
C8 H8 0.9500 . ?
C9 C10 1.398(3) . ?
C9 C14 1.389(3) . ?
C10 H10 0.9500 . ?
C10 C11 1.392(3) . ?
C11 H11 0.9500 . ?
C11 C12 1.383(3) . ?
C12 H12 0.9500 . ?
C12 C13 1.382(3) . ?
C13 H13 0.9500 . ?
C13 C14 1.392(3) . ?
C14 H14 0.9500 . ?
C15 C16 1.400(3) . ?
C15 C20 1.396(3) . ?
C16 H16 0.9500 . ?
C16 C17 1.388(3) . ?
C17 H17 0.9500 . ?
C17 C18 1.364(4) . ?
C18 H18 0.9500 . ?
C18 C19 1.394(4) . ?
C19 H19 0.9500 . ?
C19 C20 1.387(3) . ?
C20 H20 0.9500 . ?
C21 C22 1.397(3) . ?
C21 C26 1.396(3) . ?
C22 H22 0.9500 . ?
C22 C23 1.390(3) . ?
C23 H23 0.9500 . ?
C23 C24 1.383(3) . ?
C24 H24 0.9500 . ?
C24 C25 1.385(4) . ?
C25 H25 0.9500 . ?
C25 C26 1.391(3) . ?
C26 H26 0.9500 . ?
C27 H27A 1.00(2) . ?
C27 H27B 0.96(2) . ?
C27 H27C 0.95(3) . ?

loop_
_geom_torsion_atom_site_label_1
_geom_torsion_atom_site_label_2
_geom_torsion_atom_site_label_3
_geom_torsion_atom_site_label_4
_geom_torsion
_geom_torsion_site_symmetry_1
_geom_torsion_site_symmetry_2
_geom_torsion_site_symmetry_3
_geom_torsion_site_symmetry_4
_geom_torsion_publ_flag
Fe1 P1 C1 C2 5.40(19) . . . . ?
Fe1 P1 C3 C4 -14.8(2) . . . . ?
Fe1 P1 C3 C8 165.75(19) . . . . ?
Fe1 P1 C9 C10 99.31(18) . . . . ?
Fe1 P1 C9 C14 -81.37(18) . . . . ?
Fe1 P2 C2 C1 -2.83(19) . . . . ?
Fe1 P2 C15 C16 136.16(14) . . . . ?
Fe1 P2 C15 C20 -47.52(18) . . . . ?
Fe1 P2 C21 C22 86.92(17) . . . . ?
Fe1 P2 C21 C26 -92.80(16) . . . . ?
P1 C1 C2 P2 -1.7(2) . . . . ?
P1 C3 C4 C5 179.6(2) . . . . ?
P1 C3 C8 C7 -179.9(3) . . . . ?
P1 C9 C10 C11 179.23(17) . . . . ?
P1 C9 C14 C13 -179.19(18) . . . . ?
P2 C15 C16 C17 176.74(16) . . . . ?
P2 C15 C20 C19 -176.03(16) . . . . ?
P2 C21 C22 C23 -179.09(15) . . . . ?
P2 C21 C26 C25 178.42(16) . . . . ?
C1 P1 C3 C4 -135.88(19) . . . . ?
C1 P1 C3 C8 44.7(2) . . . . ?
C1 P1 C9 C10 -144.63(18) . . . . ?
C1 P1 C9 C14 34.69(19) . . . . ?
C2 P2 C15 C16 15.30(17) . . . . ?
C2 P2 C15 C20 -168.38(16) . . . . ?
C2 P2 C21 C22 -152.04(16) . . . . ?
C2 P2 C21 C26 28.24(18) . . . . ?
C3 P1 C1 C2 139.38(18) . . . . ?
C3 P1 C9 C10 -43.65(19) . . . . ?
C3 P1 C9 C14 135.67(19) . . . . ?
C3 C4 C5 C6 0.5(5) . . . . ?
C4 C3 C8 C7 0.6(5) . . . . ?
C4 C5 C6 C7 0.3(6) . . . . ?
C5 C6 C7 C8 -0.6(6) . . . . ?
C6 C7 C8 C3 0.1(6) . . . . ?
C8 C3 C4 C5 -0.9(4) . . . . ?
C9 P1 C1 C2 -122.50(18) . . . . ?
C9 P1 C3 C4 126.19(19) . . . . ?
C9 P1 C3 C8 -53.3(2) . . . . ?
C9 C10 C11 C12 0.1(4) . . . . ?
C10 C9 C14 C13 0.1(3) . . . . ?
C10 C11 C12 C13 -0.1(4) . . . . ?
C11 C12 C13 C14 0.2(4) . . . . ?
C12 C13 C14 C9 -0.2(4) . . . . ?
C14 C9 C10 C11 -0.1(3) . . . . ?
C15 P2 C2 C1 126.41(17) . . . . ?
C15 P2 C21 C22 -49.51(17) . . . . ?
C15 P2 C21 C26 130.77(16) . . . . ?
C15 C16 C17 C18 -0.9(3) . . . . ?
C16 C15 C20 C19 0.4(3) . . . . ?
C16 C17 C18 C19 0.8(3) . . . . ?
C17 C18 C19 C20 -0.1(3) . . . . ?
C18 C19 C20 C15 -0.5(3) . . . . ?
C20 C15 C16 C17 0.3(3) . . . . ?
C21 P2 C2 C1 -134.45(17) . . . . ?
C21 P2 C15 C16 -85.63(17) . . . . ?
C21 P2 C15 C20 90.68(17) . . . . ?
C21 C22 C23 C24 0.9(3) . . . . ?
C22 C21 C26 C25 -1.3(3) . . . . ?
C22 C23 C24 C25 -1.8(3) . . . . ?
C23 C24 C25 C26 1.1(3) . . . . ?
C24 C25 C26 C21 0.4(3) . . . . ?
C26 C21 C22 C23 0.6(3) . . . . ?

loop_
_exptl_oxdiff_crystal_face_indexfrac_h
_exptl_oxdiff_crystal_face_indexfrac_k
_exptl_oxdiff_crystal_face_indexfrac_l
_exptl_oxdiff_crystal_face_x
_exptl_oxdiff_crystal_face_y
_exptl_oxdiff_crystal_face_z
1.2860 -0.3868 -12.7204 0.1576 0.6630 0.7318
6.1180 3.5356 5.3938 0.0994 0.4100 -0.9066
-0.9842 0.5409 12.7369 -0.1503 -0.6324 -0.7599
-6.5113 -3.6270 -4.0737 -0.1222 -0.5058 0.8539
1.1498 -16.7318 -0.5257 -0.9679 0.2318 0.0977
-0.4725 16.6892 2.1191 0.9391 -0.2251 -0.2595
-1.8441 16.2719 -1.2053 0.9695 -0.2319 0.0794
-4.1918 4.4556 -9.0484 0.4090 -0.0965 0.9074
-0.3416 12.3737 -8.5595 0.8442 0.2515 0.4735
5.4091 10.7243 -4.3255 0.6614 0.6974 -0.2761
7.1921 3.3912 -3.0411 0.2094 0.8726 -0.4412
-5.4643 9.5880 -3.5509 0.6320 -0.4853 0.6042
0.4219 16.6984 1.9328 0.9385 -0.1224 -0.3230
-1.0667 16.5657 -1.7145 0.9906 -0.1297 0.0442
0.1679 -16.9266 -0.5030 -0.9752 0.1274 0.1812
